data_7231969
loop_
_publ_author_name
'Stevenson, Erin L.'
'Lancaster, Robert W.'
'Buanz, Asma B. M.'
'Price, Louise S.'
'Tocher, Derek A.'
'Price, Sarah L.'

_publ_section_title
;
 The solid state forms of the sex hormone 17-\b-estradiol
;
_journal_issue 13
_journal_name_full CrystEngComm
_journal_page_first 2154
_journal_paper_doi 10.1039/C8CE01874J
_journal_volume 21
_journal_year 2019
_chemical_absolute_configuration ad
_chemical_formula_moiety 'C18 H24 O2, H O0.5'
_chemical_formula_sum 'C18 H25 O2.5'
_chemical_formula_weight 281.38
_chemical_name_systematic 'Estradiol Hemihydrate'
_space_group_crystal_system orthorhombic
_space_group_IT_number 18
_space_group_name_Hall 'P 2bc 2'
_space_group_name_H-M_alt 'P 2 21 21'
_symmetry_space_group_name_Hall 'P 2bc 2'
_symmetry_space_group_name_H-M 'P 2 21 21'
_atom_sites_solution_hydrogens mixed
_atom_sites_solution_primary direct
_audit_creation_date 2018-11-27
_audit_creation_method
;
Olex2 1.2
(compiled 2018.05.29 svn.r3508 for OlexSys, GUI svn.r5506)
;
_audit_update_record
;
2018-11-27 deposited with the CCDC.
2018-12-07 downloaded from the CCDC.
;
_cell_angle_alpha 90
_cell_angle_beta 90
_cell_angle_gamma 90
_cell_formula_units_Z 4
_cell_length_a 6.54127(8)
_cell_length_b 12.05549(14)
_cell_length_c 19.2527(2)
_cell_measurement_reflns_used 4837
_cell_measurement_temperature 150.00(10)
_cell_measurement_theta_max 73.0760
_cell_measurement_theta_min 4.3190
_cell_volume 1518.23(3)
_computing_molecular_graphics 'Olex2 (Dolomanov et al., 2009)'
_computing_publication_material 'Olex2 (Dolomanov et al., 2009)'
_computing_structure_refinement 'ShelXL (Sheldrick, 2015)'
_computing_structure_solution 'ShelXS (Sheldrick, 2008)'
_diffrn_ambient_environment N~2~
_diffrn_ambient_temperature 150.00(10)
_diffrn_detector 'CCD plate'
_diffrn_detector_area_resol_mean 5.2031
_diffrn_detector_type Atlas
_diffrn_measured_fraction_theta_full 0.991
_diffrn_measured_fraction_theta_max 0.970
_diffrn_measurement_device 'four-circle diffractometer'
_diffrn_measurement_device_type 'SuperNova, Dual, Cu at zero, Atlas'
_diffrn_measurement_method '\w scans'
_diffrn_orient_matrix_UB_11 -0.0958182000
_diffrn_orient_matrix_UB_12 0.0977200000
_diffrn_orient_matrix_UB_13 -0.0400550000
_diffrn_orient_matrix_UB_21 -0.1095824000
_diffrn_orient_matrix_UB_22 0.0380217000
_diffrn_orient_matrix_UB_23 0.0667364000
_diffrn_orient_matrix_UB_31 0.1850728000
_diffrn_orient_matrix_UB_32 0.0729824000
_diffrn_orient_matrix_UB_33 0.0187394000
_diffrn_radiation_monochromator mirror
_diffrn_radiation_probe x-ray
_diffrn_radiation_type CuK\a
_diffrn_radiation_wavelength 1.54184
_diffrn_reflns_av_R_equivalents 0.0171
_diffrn_reflns_av_unetI/netI 0.0209
_diffrn_reflns_Laue_measured_fraction_full 0.991
_diffrn_reflns_Laue_measured_fraction_max 0.970
_diffrn_reflns_limit_h_max 7
_diffrn_reflns_limit_h_min -8
_diffrn_reflns_limit_k_max 14
_diffrn_reflns_limit_k_min -14
_diffrn_reflns_limit_l_max 23
_diffrn_reflns_limit_l_min -22
_diffrn_reflns_number 5285
_diffrn_reflns_point_group_measured_fraction_full 0.993
_diffrn_reflns_point_group_measured_fraction_max 0.961
_diffrn_reflns_theta_full 67.684
_diffrn_reflns_theta_max 73.543
_diffrn_reflns_theta_min 5.882
_diffrn_source 'sealed X-ray tube'
_diffrn_source_type 'SuperNova (Cu) X-ray Source'
_exptl_absorpt_coefficient_mu 0.631
_exptl_absorpt_correction_T_max 1.00000
_exptl_absorpt_correction_T_min 0.80525
_exptl_absorpt_correction_type multi-scan
_exptl_crystal_colour 'clear colourless'
_exptl_crystal_colour_lustre clear
_exptl_crystal_colour_primary colourless
_exptl_crystal_density_diffrn 1.231
_exptl_crystal_description block
_exptl_crystal_F_000 612
_exptl_crystal_recrystallization_method 'Crystallized from ethanol'
_exptl_crystal_size_max 0.3
_exptl_crystal_size_mid 0.3
_exptl_crystal_size_min 0.3
_refine_diff_density_max 0.258
_refine_diff_density_min -0.180
_refine_diff_density_rms 0.042
_refine_ls_abs_structure_details
;
 Flack x determined using 1199 quotients [(I+)-(I-)]/[(I+)+(I-)]
 (Parsons and Flack (2004), Acta Cryst. A60, s61).
;
_refine_ls_abs_structure_Flack -0.04(7)
_refine_ls_extinction_method none
_refine_ls_goodness_of_fit_ref 1.062
_refine_ls_hydrogen_treatment mixed
_refine_ls_matrix_type full
_refine_ls_number_parameters 276
_refine_ls_number_reflns 2945
_refine_ls_number_restraints 0
_refine_ls_restrained_S_all 1.062
_refine_ls_R_factor_all 0.0374
_refine_ls_R_factor_gt 0.0372
_refine_ls_shift/su_max 0.000
_refine_ls_shift/su_mean 0.000
_refine_ls_structure_factor_coef Fsqd
_refine_ls_weighting_details 'w=1/[\s^2^(Fo^2^)+(0.0727P)^2^+0.2025P] where P=(Fo^2^+2Fc^2^)/3'
_refine_ls_weighting_scheme calc
_refine_ls_wR_factor_gt 0.1007
_refine_ls_wR_factor_ref 0.1010
_reflns_Friedel_coverage 0.698
_reflns_Friedel_fraction_full 0.996
_reflns_Friedel_fraction_max 0.948
_reflns_number_gt 2920
_reflns_number_total 2945
_reflns_threshold_expression 'I > 2\s(I)'
_cod_data_source_file c8ce01874j2.cif
_cod_data_source_block xstr0665
_cod_depositor_comments 'Adding full bibliography for 7231965--7231969.cif.'
_cod_original_formula_sum 'C18 H25 O2.50'
_cod_database_code 7231969
_shelxl_version_number 2013-4
_chemical_oxdiff_formula C18H25O2.5
_chemical_oxdiff_usercomment 'estradiol hemihydrate'
_shelx_space_group_comment
;
The symmetry employed for this shelxl refinement is uniquely defined
by the following loop, which should always be used as a source of
symmetry information in preference to the above space-group names.
They are only intended as comments.
;
_reflns_odcompleteness_completeness 99.44
_reflns_odcompleteness_iscentric 1
_reflns_odcompleteness_theta 66.49
_olex2_refinement_description
;
1. Fixed Uiso
 At 1.5 times of:
  All O(H) groups
2. Others
 Fixed Uiso: H3(0.08)
 Fixed X: H3(0.583549)
 Fixed Y: H3(0.47125)
 Fixed Z: H3(0.528641)
3.a Idealised tetrahedral OH refined as rotating group:
 O1(H1), O2(H2)
;
_olex2_date_sample_data_collection 2016-10-31
_olex2_exptl_crystal_mounting_method 'Nylon Loop'
_olex2_submission_original_sample_id XSTR0665
_olex2_submission_special_instructions 'No special instructions were received'

loop_
_space_group_symop_operation_xyz
'x, y, z'
'-x, -y+1/2, z+1/2'
'x, -y, -z'
'-x, y+1/2, -z+1/2'

loop_
_atom_site_label
_atom_site_type_symbol
_atom_site_fract_x
_atom_site_fract_y
_atom_site_fract_z
_atom_site_U_iso_or_equiv
_atom_site_adp_type
_atom_site_occupancy
_atom_site_site_symmetry_order
_atom_site_calc_flag
_atom_site_refinement_flags_posn
_atom_site_refinement_flags_adp
_atom_site_refinement_flags_occupancy
O1 O 1.1965(2) -0.42576(12) 0.58962(8) 0.0307(4) Uani 1 1 d . . .
H1 H 1.2815 -0.4324 0.5586 0.046 Uiso 1 1 calc GR . .
O2 O 0.8330(2) 0.45789(12) 0.58879(9) 0.0343(4) Uani 1 1 d . . .
H2 H 0.9492 0.4790 0.5798 0.051 Uiso 1 1 calc GR . .
C4 C 1.0026(3) -0.27931(16) 0.64144(10) 0.0218(4) Uani 1 1 d . . .
C8 C 0.8522(3) 0.06006(15) 0.65853(9) 0.0190(4) Uani 1 1 d . . .
C1 C 1.2885(3) -0.12738(16) 0.59822(10) 0.0229(4) Uani 1 1 d . . .
C3 C 1.1725(3) -0.31534(15) 0.60546(9) 0.0221(4) Uani 1 1 d . . .
C7 C 0.7807(3) -0.01229(16) 0.71848(10) 0.0239(4) Uani 1 1 d . . .
C14 C 0.8298(3) 0.18356(15) 0.67206(9) 0.0193(4) Uani 1 1 d . . .
C17 C 0.8419(3) 0.36974(16) 0.63813(10) 0.0240(4) Uani 1 1 d . . .
C2 C 1.3209(3) -0.23910(16) 0.58527(9) 0.0228(4) Uani 1 1 d . . .
C12 C 1.1131(3) 0.23218(15) 0.59199(11) 0.0230(4) Uani 1 1 d . . .
C9 C 1.0787(3) 0.03604(15) 0.64307(9) 0.0192(4) Uani 1 1 d . . .
C13 C 0.8885(3) 0.25403(14) 0.60860(9) 0.0195(4) Uani 1 1 d . . .
C5 C 0.9728(3) -0.16687(15) 0.65594(9) 0.0193(4) Uani 1 1 d . . .
C15 C 0.6238(3) 0.23100(17) 0.69619(11) 0.0261(4) Uani 1 1 d . . .
C10 C 1.1145(3) -0.08806(14) 0.63213(9) 0.0188(4) Uani 1 1 d . . .
C6 C 0.7840(3) -0.13399(16) 0.69708(10) 0.0234(4) Uani 1 1 d . . .
C11 C 1.1552(3) 0.10744(15) 0.58188(10) 0.0241(4) Uani 1 1 d . . .
C16 C 0.6393(3) 0.35608(17) 0.67808(11) 0.0298(4) Uani 1 1 d . . .
C18 C 0.7540(3) 0.23279(16) 0.54487(10) 0.0251(4) Uani 1 1 d . . .
O3 O 0.4988(3) 0.5000 0.5000 0.0336(5) Uani 1 2 d S T P
H3 H 0.5835 0.4712 0.5286 0.080 Uiso 1 1 d . . .
H9 H 1.158(4) 0.0623(19) 0.6820(13) 0.021(5) Uiso 1 1 d . . .
H12A H 1.191(4) 0.263(2) 0.6318(14) 0.034(6) Uiso 1 1 d . . .
H8 H 0.762(3) 0.0402(17) 0.6178(11) 0.011(5) Uiso 1 1 d . . .
H11A H 1.087(4) 0.0846(19) 0.5391(13) 0.025(6) Uiso 1 1 d . . .
H16A H 0.523(4) 0.381(2) 0.6499(14) 0.037(7) Uiso 1 1 d . . .
H12B H 1.159(4) 0.273(2) 0.5505(13) 0.030(6) Uiso 1 1 d . . .
H14 H 0.936(4) 0.2034(19) 0.7074(12) 0.022(6) Uiso 1 1 d . . .
H11B H 1.307(4) 0.096(2) 0.5771(15) 0.035(7) Uiso 1 1 d . . .
H17 H 0.951(4) 0.388(2) 0.6727(13) 0.027(6) Uiso 1 1 d . . .
H7A H 0.871(4) -0.001(2) 0.7571(14) 0.033(6) Uiso 1 1 d . . .
H7B H 0.639(4) 0.008(2) 0.7346(14) 0.033(7) Uiso 1 1 d . . .
H4 H 0.900(4) -0.336(2) 0.6562(13) 0.033(7) Uiso 1 1 d . . .
H1A H 1.387(5) -0.075(2) 0.5813(15) 0.039(7) Uiso 1 1 d . . .
H18A H 0.791(4) 0.284(2) 0.5081(15) 0.035(7) Uiso 1 1 d . . .
H2A H 1.436(4) -0.2627(19) 0.5595(12) 0.021(5) Uiso 1 1 d . . .
H16B H 0.650(5) 0.405(2) 0.7214(15) 0.040(7) Uiso 1 1 d . . .
H18B H 0.769(4) 0.160(2) 0.5257(13) 0.028(6) Uiso 1 1 d . . .
H18C H 0.618(5) 0.243(3) 0.5571(16) 0.048(8) Uiso 1 1 d . . .
H6A H 0.667(4) -0.152(2) 0.6686(12) 0.025(6) Uiso 1 1 d . . .
H15A H 0.594(4) 0.218(2) 0.7442(14) 0.031(6) Uiso 1 1 d . . .
H6B H 0.773(4) -0.186(2) 0.7387(13) 0.030(6) Uiso 1 1 d . . .
H15B H 0.510(4) 0.200(2) 0.6720(16) 0.036(7) Uiso 1 1 d . . .

loop_
_atom_site_aniso_label
_atom_site_aniso_U_11
_atom_site_aniso_U_22
_atom_site_aniso_U_33
_atom_site_aniso_U_23
_atom_site_aniso_U_13
_atom_site_aniso_U_12
O1 0.0312(8) 0.0210(7) 0.0400(8) -0.0067(6) 0.0079(6) -0.0013(6)
O2 0.0330(8) 0.0191(6) 0.0507(9) 0.0081(6) 0.0043(7) 0.0000(6)
C4 0.0217(9) 0.0224(9) 0.0213(9) 0.0028(7) 0.0005(7) -0.0049(7)
C8 0.0187(9) 0.0197(8) 0.0186(8) 0.0022(6) -0.0004(7) 0.0000(7)
C1 0.0200(9) 0.0216(8) 0.0272(9) 0.0023(7) 0.0019(7) -0.0028(7)
C3 0.0267(9) 0.0193(8) 0.0203(8) -0.0014(7) -0.0016(7) -0.0011(7)
C7 0.0256(10) 0.0232(9) 0.0230(9) 0.0047(7) 0.0068(7) 0.0032(8)
C14 0.0190(8) 0.0208(8) 0.0182(8) 0.0005(6) -0.0013(7) 0.0020(7)
C17 0.0215(9) 0.0186(8) 0.0320(10) -0.0021(7) -0.0040(8) 0.0007(7)
C2 0.0199(9) 0.0248(9) 0.0237(9) -0.0006(7) 0.0026(7) 0.0010(7)
C12 0.0208(9) 0.0176(8) 0.0307(10) 0.0008(7) 0.0038(7) -0.0023(7)
C9 0.0164(8) 0.0205(9) 0.0207(8) -0.0002(7) -0.0008(6) 0.0001(7)
C13 0.0194(8) 0.0171(8) 0.0220(8) 0.0007(7) -0.0022(7) -0.0013(7)
C5 0.0189(9) 0.0229(9) 0.0161(8) 0.0030(7) -0.0021(6) -0.0001(7)
C15 0.0234(9) 0.0264(9) 0.0284(10) 0.0033(8) 0.0044(8) 0.0053(8)
C10 0.0174(8) 0.0210(9) 0.0179(8) 0.0006(6) -0.0028(7) -0.0004(7)
C6 0.0209(9) 0.0241(9) 0.0254(9) 0.0067(8) 0.0039(7) -0.0010(7)
C11 0.0227(9) 0.0197(9) 0.0299(10) 0.0011(7) 0.0078(8) -0.0009(7)
C16 0.0274(10) 0.0256(10) 0.0363(11) -0.0004(8) 0.0023(9) 0.0061(8)
C18 0.0294(10) 0.0233(9) 0.0225(9) 0.0039(8) -0.0051(7) -0.0029(8)
O3 0.0275(11) 0.0419(12) 0.0314(10) 0.0060(9) 0.000 0.000

loop_
_atom_type_symbol
_atom_type_description
_atom_type_scat_dispersion_real
_atom_type_scat_dispersion_imag
_atom_type_scat_source
C C 0.0181 0.0091 'International Tables Vol C Tables 4.2.6.8 and 6.1.1.4'
H H 0.0000 0.0000 'International Tables Vol C Tables 4.2.6.8 and 6.1.1.4'
O O 0.0492 0.0322 'International Tables Vol C Tables 4.2.6.8 and 6.1.1.4'

loop_
_geom_angle_atom_site_label_1
_geom_angle_atom_site_label_2
_geom_angle_atom_site_label_3
_geom_angle
C3 O1 H1 109.5
C17 O2 H2 109.5
C3 C4 C5 121.19(17)
C3 C4 H4 117.8(16)
C5 C4 H4 121.0(16)
C7 C8 C9 109.58(15)
C7 C8 H8 105.9(12)
C14 C8 C7 113.73(15)
C14 C8 C9 108.10(15)
C14 C8 H8 108.1(12)
C9 C8 H8 111.5(12)
C2 C1 C10 122.61(17)
C2 C1 H1A 118.3(17)
C10 C1 H1A 119.0(17)
O1 C3 C4 120.53(17)
O1 C3 C2 119.87(17)
C4 C3 C2 119.60(17)
C8 C7 C6 110.04(16)
C8 C7 H7A 108.4(17)
C8 C7 H7B 112.3(15)
C6 C7 H7A 109.9(17)
C6 C7 H7B 109.1(16)
H7A C7 H7B 107(2)
C8 C14 C13 112.42(15)
C8 C14 C15 120.12(16)
C8 C14 H14 106.5(13)
C13 C14 H14 103.5(14)
C15 C14 C13 104.71(14)
C15 C14 H14 108.3(14)
O2 C17 C13 115.97(16)
O2 C17 C16 112.14(16)
O2 C17 H17 107.8(14)
C13 C17 C16 104.97(15)
C13 C17 H17 108.0(14)
C16 C17 H17 107.7(14)
C1 C2 C3 119.01(18)
C1 C2 H2A 120.6(14)
C3 C2 H2A 120.2(14)
C13 C12 C11 111.52(15)
C13 C12 H12A 105.5(16)
C13 C12 H12B 112.3(15)
C11 C12 H12A 112.0(16)
C11 C12 H12B 109.1(15)
H12A C12 H12B 106(2)
C8 C9 C11 110.80(15)
C8 C9 H9 107.7(14)
C10 C9 C8 111.00(14)
C10 C9 C11 113.02(14)
C10 C9 H9 110.2(14)
C11 C9 H9 103.7(14)
C14 C13 C17 99.09(14)
C12 C13 C14 108.16(15)
C12 C13 C17 115.16(15)
C12 C13 C18 110.88(16)
C18 C13 C14 113.62(15)
C18 C13 C17 109.52(15)
C4 C5 C10 119.94(17)
C4 C5 C6 118.05(16)
C10 C5 C6 122.01(16)
C14 C15 C16 103.70(15)
C14 C15 H15A 114.2(17)
C14 C15 H15B 113.2(17)
C16 C15 H15A 112.8(16)
C16 C15 H15B 108.5(17)
H15A C15 H15B 105(2)
C1 C10 C9 121.47(16)
C1 C10 C5 117.47(16)
C5 C10 C9 121.06(16)
C7 C6 H6A 111.0(15)
C7 C6 H6B 112.3(15)
C5 C6 C7 113.78(16)
C5 C6 H6A 106.8(14)
C5 C6 H6B 107.7(15)
H6A C6 H6B 105(2)
C12 C11 C9 112.96(15)
C12 C11 H11A 107.5(14)
C12 C11 H11B 108.9(16)
C9 C11 H11A 109.9(14)
C9 C11 H11B 108.2(16)
H11A C11 H11B 109(2)
C17 C16 C15 105.80(15)
C17 C16 H16A 111.0(16)
C17 C16 H16B 106.5(17)
C15 C16 H16A 111.9(17)
C15 C16 H16B 112.6(16)
H16A C16 H16B 109(2)
C13 C18 H18A 109.7(16)
C13 C18 H18B 113.8(15)
C13 C18 H18C 108.9(19)
H18A C18 H18B 106(2)
H18A C18 H18C 110(2)
H18B C18 H18C 108(2)

loop_
_geom_bond_atom_site_label_1
_geom_bond_atom_site_label_2
_geom_bond_distance
O1 H1 0.8200
O1 C3 1.375(2)
O2 H2 0.8200
O2 C17 1.426(2)
C4 C3 1.380(3)
C4 C5 1.398(3)
C4 H4 1.00(3)
C8 C7 1.520(3)
C8 C14 1.519(2)
C8 C9 1.538(2)
C8 H8 1.01(2)
C1 C2 1.386(3)
C1 C10 1.395(3)
C1 H1A 0.96(3)
C3 C2 1.392(3)
C7 C6 1.524(3)
C7 H7A 0.96(3)
C7 H7B 1.01(3)
C14 C13 1.537(2)
C14 C15 1.536(3)
C14 H14 1.00(2)
C17 C13 1.537(2)
C17 C16 1.541(3)
C17 H17 1.00(3)
C2 H2A 0.95(2)
C12 C13 1.526(2)
C12 C11 1.541(2)
C12 H12A 0.99(3)
C12 H12B 0.98(3)
C9 C10 1.529(2)
C9 C11 1.543(2)
C9 H9 0.96(2)
C13 C18 1.531(2)
C5 C10 1.404(3)
C5 C6 1.520(2)
C15 C16 1.551(3)
C15 H15A 0.96(3)
C15 H15B 0.95(3)
C6 H6A 0.96(3)
C6 H6B 1.02(3)
C11 H11A 0.98(2)
C11 H11B 1.01(3)
C16 H16A 0.98(3)
C16 H16B 1.03(3)
C18 H18A 0.97(3)
C18 H18B 0.96(3)
C18 H18C 0.92(3)
O3 H3 0.8554(14)
